data_4335924
loop_
_publ_author_name
'Daniel K. Unruh'
'Kyle Gojdas'
'Erin Flores'
'Anna Libo'
'Tori Z. Forbes'

_publ_contact_author_address
;Department of Chemistry
W374 Chemistry Building
The University of Iowa
Iowa City, IA 52242-1294
USA
;
_publ_contact_author_fax 1-319-335-1270
_publ_contact_author_name 'Forbes, Tori M.'
_publ_contact_author_phone 1-319-384-1908
_publ_section_title
;
 Synthesis and Structural Characterization of Hydrolysis Products within
 the Uranyl Iminodiacetate and Malate Systems
;
_journal_name_full 'Inorganic Chemistry'
_journal_page_first 10191
_journal_page_last 10198
_journal_paper_doi 10.1021/ic401705j
_journal_volume 52
_journal_year 2013
_chemical_absolute_configuration unk
_chemical_formula_sum 'C12 H34 N3 Na3 O29 U3'
_chemical_formula_weight 1467.48
_space_group_IT_number 160
_symmetry_cell_setting hexagonal
_symmetry_space_group_name_Hall 'R 3 -2"'
_symmetry_space_group_name_H-M 'R 3 m :H'
_atom_sites_solution_hydrogens geom
_atom_sites_solution_primary direct
_atom_sites_solution_secondary difmap
_audit_creation_date 2011-11-04T15:47:45-00:00
_audit_creation_method 'WinGX routine CIF_UPDATE'
_cell_angle_alpha 90
_cell_angle_beta 90
_cell_angle_gamma 120
_cell_formula_units_Z 3
_cell_length_a 16.5975(6)
_cell_length_b 16.5975(6)
_cell_length_c 10.6852(5)
_cell_measurement_reflns_used 9986
_cell_measurement_temperature 210(2)
_cell_measurement_theta_max 25.32
_cell_measurement_theta_min 2.37
_cell_volume 2549.17(18)
_computing_cell_refinement 'APEX2 (Bruker AXS, 2006)'
_computing_data_collection 'Collect (Nonius BV, 1997-2000)'
_computing_data_reduction 'APEX2 (Bruker AXS, 2006)'
_computing_molecular_graphics 'CrystalMaker v2.5.0'
_computing_structure_refinement 'SHELXL-97 (Sheldrick, 2008)'
_computing_structure_solution 'SHELXS-97 (Sheldrick, 2008)'
_diffrn_ambient_temperature 210(2)
_diffrn_measured_fraction_theta_full 0.995
_diffrn_measured_fraction_theta_max 0.995
_diffrn_measurement_device_type KappaCCD
_diffrn_measurement_method 'CCD phi and omega scans'
_diffrn_radiation_monochromator graphite
_diffrn_radiation_type MoK\a
_diffrn_radiation_wavelength 0.71073
_diffrn_reflns_av_R_equivalents 0.0272
_diffrn_reflns_av_unetI/netI 0.0145
_diffrn_reflns_limit_h_max 19
_diffrn_reflns_limit_h_min -19
_diffrn_reflns_limit_k_max 19
_diffrn_reflns_limit_k_min -19
_diffrn_reflns_limit_l_max 12
_diffrn_reflns_limit_l_min -12
_diffrn_reflns_number 11457
_diffrn_reflns_theta_full 25.32
_diffrn_reflns_theta_max 25.32
_diffrn_reflns_theta_min 3.42
_exptl_absorpt_coefficient_mu 14.406
_exptl_absorpt_correction_T_max 0.3572
_exptl_absorpt_correction_T_min 0.2768
_exptl_absorpt_correction_type multi-scan
_exptl_absorpt_process_details SADABS
_exptl_crystal_colour yellow
_exptl_crystal_density_diffrn 2.868
_exptl_crystal_description blocky
_exptl_crystal_F_000 2004
_exptl_crystal_size_max 0.12
_exptl_crystal_size_mid 0.11
_exptl_crystal_size_min 0.09
_refine_diff_density_max 0.228
_refine_diff_density_min -0.430
_refine_diff_density_rms 0.069
_refine_ls_abs_structure_details 'Flack H D (1983), Acta Cryst. A39, 876-881'
_refine_ls_abs_structure_Flack 0.000(12)
_refine_ls_extinction_method none
_refine_ls_goodness_of_fit_ref 1.098
_refine_ls_hydrogen_treatment mixed
_refine_ls_matrix_type full
_refine_ls_number_parameters 108
_refine_ls_number_reflns 1148
_refine_ls_number_restraints 9
_refine_ls_restrained_S_all 1.097
_refine_ls_R_factor_all 0.0088
_refine_ls_R_factor_gt 0.0088
_refine_ls_shift/su_max 0.005
_refine_ls_shift/su_mean 0
_refine_ls_structure_factor_coef Fsqd
_refine_ls_weighting_details 'calc w=1/[\s^2^(Fo^2^)+(0.0172P)^2^+0.0000P] where P=(Fo^2^+2Fc^2^)/3'
_refine_ls_weighting_scheme calc
_refine_ls_wR_factor_gt 0.023
_refine_ls_wR_factor_ref 0.023
_reflns_number_gt 1148
_reflns_number_total 1148
_reflns_threshold_expression >2sigma(I)
_cod_data_source_file ic401705j_si_002.cif
_cod_data_source_block final
_cod_original_sg_symbol_Hall R3-2"
_cod_original_sg_symbol_H-M 'R 3 m'
_cod_database_code 4335924

loop_
_symmetry_equiv_pos_as_xyz
'x, y, z'
'-y, x-y, z'
'-x+y, -x, z'
'-y, -x, z'
'-x+y, y, z'
'x, x-y, z'
'x+2/3, y+1/3, z+1/3'
'-y+2/3, x-y+1/3, z+1/3'
'-x+y+2/3, -x+1/3, z+1/3'
'-y+2/3, -x+1/3, z+1/3'
'-x+y+2/3, y+1/3, z+1/3'
'x+2/3, x-y+1/3, z+1/3'
'x+1/3, y+2/3, z+2/3'
'-y+1/3, x-y+2/3, z+2/3'
'-x+y+1/3, -x+2/3, z+2/3'
'-y+1/3, -x+2/3, z+2/3'
'-x+y+1/3, y+2/3, z+2/3'
'x+1/3, x-y+2/3, z+2/3'

loop_
_atom_site_label
_atom_site_type_symbol
_atom_site_fract_x
_atom_site_fract_y
_atom_site_fract_z
_atom_site_U_iso_or_equiv
_atom_site_adp_type
_atom_site_occupancy
_atom_site_symmetry_multiplicity
_atom_site_calc_flag
_atom_site_refinement_flags
U1 U 0.580088(5) 0.160177(10) 0.6744 0.01757(5) Uani 1 2 d S
Na1 Na 0.51397(8) 0.02794(16) 1.0264(2) 0.0467(6) Uani 1 2 d S
O1 O 0.72666(10) 0.27334(10) 0.7363(3) 0.0224(6) Uani 1 2 d SD
O2 O 0.60024(12) 0.2005(2) 0.5173(3) 0.0318(7) Uani 1 2 d S
O3 O 0.55578(9) 0.11156(18) 0.8301(2) 0.0241(6) Uani 1 2 d S
O4 O 0.67537(15) 0.09220(19) 0.6430(3) 0.0299(7) Uani 1 1 d .
O5 O 0.7011(2) -0.02100(19) 0.7000(3) 0.0408(6) Uani 1 1 d .
O6 O 0.47110(11) -0.0578(2) 1.2143(3) 0.0304(6) Uani 1 2 d SD
O7 O 0.6667 0.3333 0.9759(7) 0.057(2) Uani 1 6 d SD
O8 O 0.6667 0.3333 1.2868(7) 0.090(3) Uani 1 6 d SD
O9 O 0.58829(19) 0.1766(4) 1.1198(6) 0.102(2) Uani 1 2 d SD
N1 N 0.49285(12) -0.0143(2) 0.6171(3) 0.0267(7) Uani 1 2 d S
H1 H 0.4909 -0.0182 0.5321 0.032 Uiso 1 2 calc SR
C1 C 0.6478(2) 0.0075(2) 0.6693(3) 0.0287(7) Uani 1 1 d .
C2 C 0.3958(2) -0.0598(3) 0.6618(4) 0.0330(7) Uani 1 1 d .
H2A H 0.3922 -0.0862 0.7440 0.040 Uiso 1 1 calc R
H2B H 0.3567 -0.1102 0.6055 0.040 Uiso 1 1 calc R
H3 H 0.7486(16) 0.2514(16) 0.799(4) 0.050 Uiso 1 2 d SD
H4 H 0.429(2) -0.055(3) 1.269(3) 0.050 Uiso 1 1 d D
H5 H 0.6132(14) 0.226(3) 1.058(4) 0.050 Uiso 1 2 d SD
H6 H 0.6667 0.3333 0.887(2) 0.050 Uiso 1 6 d SD
H7 H 0.6667 0.3333 1.377(2) 0.050 Uiso 1 6 d SD
H8 H 0.641(3) 0.282(7) 1.229(11) 0.050 Uiso 0.333333 2 d SPD
H9 H 0.7004(8) 0.4008(16) 0.982(14) 0.050 Uiso 0.333333 2 d SPD
H10 H 0.612(6) 0.139(5) 1.082(8) 0.050 Uiso 0.50 1 d PD

loop_
_atom_site_aniso_label
_atom_site_aniso_U_11
_atom_site_aniso_U_22
_atom_site_aniso_U_33
_atom_site_aniso_U_23
_atom_site_aniso_U_13
_atom_site_aniso_U_12
U1 0.01939(7) 0.01503(8) 0.01683(7) -0.00037(5) -0.00019(3) 0.00751(4)
Na1 0.0564(10) 0.0462(16) 0.0342(12) 0.0129(10) 0.0064(5) 0.0231(8)
O1 0.0204(11) 0.0204(11) 0.0253(15) 0.0005(6) -0.0005(6) 0.0094(13)
O2 0.0390(14) 0.0316(17) 0.0224(15) 0.0046(13) 0.0023(7) 0.0158(9)
O3 0.0266(11) 0.0205(16) 0.0233(14) 0.0032(13) 0.0016(6) 0.0102(8)
O4 0.0298(12) 0.0244(15) 0.0375(16) -0.0039(11) 0.0050(9) 0.0150(10)
O5 0.0412(18) 0.0393(14) 0.0516(17) -0.0061(11) 0.0015(14) 0.0275(13)
O6 0.0271(11) 0.0405(17) 0.0280(16) -0.0039(14) -0.0020(7) 0.0203(8)
O7 0.068(3) 0.068(3) 0.034(4) 0.000 0.000 0.0341(15)
O8 0.121(5) 0.121(5) 0.030(4) 0.000 0.000 0.060(2)
O9 0.161(6) 0.053(3) 0.056(3) 0.008(2) 0.0040(12) 0.0267(15)
N1 0.0330(14) 0.0236(18) 0.0203(16) -0.0040(14) -0.0020(7) 0.0118(9)
C1 0.0340(19) 0.0312(19) 0.0277(15) -0.0077(14) 0.0026(14) 0.0213(15)
C2 0.0236(17) 0.0258(17) 0.0418(17) -0.0003(13) -0.0022(14) 0.0064(14)

loop_
_atom_type_symbol
_atom_type_description
_atom_type_scat_dispersion_real
_atom_type_scat_dispersion_imag
_atom_type_scat_source
C C 0.0033 0.0016 'International Tables Vol C Tables 4.2.6.8 and 6.1.1.4'
N N 0.0061 0.0033 'International Tables Vol C Tables 4.2.6.8 and 6.1.1.4'
O O 0.0106 0.006 'International Tables Vol C Tables 4.2.6.8 and 6.1.1.4'
Na Na 0.0362 0.0249 'International Tables Vol C Tables 4.2.6.8 and 6.1.1.4'
U U -9.6767 9.6646 'International Tables Vol C Tables 4.2.6.8 and 6.1.1.4'
H H 0 0 'International Tables Vol C Tables 4.2.6.8 and 6.1.1.4'

loop_
_geom_angle_atom_site_label_1
_geom_angle_atom_site_label_2
_geom_angle_atom_site_label_3
_geom_angle
_geom_angle_site_symmetry_1
_geom_angle_site_symmetry_3
O2 U1 O3 176.27(15) . .
O2 U1 O1 92.35(11) . 3_665
O3 U1 O1 90.50(10) . 3_665
O2 U1 O1 92.35(11) . .
O3 U1 O1 90.50(10) . .
O1 U1 O1 80.77(15) 3_665 .
O2 U1 O4 90.04(8) . .
O3 U1 O4 88.34(8) . .
O1 U1 O4 156.02(10) 3_665 .
O1 U1 O4 75.30(9) . .
O2 U1 O4 90.04(8) . 5_655
O3 U1 O4 88.34(8) . 5_655
O1 U1 O4 75.30(9) 3_665 5_655
O1 U1 O4 156.03(10) . 5_655
O4 U1 O4 128.58(12) . 5_655
O2 U1 N1 95.34(13) . .
O3 U1 N1 80.93(11) . .
O1 U1 N1 138.89(7) 3_665 .
O1 U1 N1 138.89(7) . .
O4 U1 N1 64.40(6) . .
O4 U1 N1 64.40(6) 5_655 .
O6 Na1 O9 96.50(18) . .
O6 Na1 O3 178.27(14) . .
O9 Na1 O3 85.23(17) . .
O6 Na1 O4 81.44(10) . 8_545
O9 Na1 O4 130.87(8) . 8_545
O3 Na1 O4 97.44(10) . 8_545
O6 Na1 O4 81.44(10) . 12_445
O9 Na1 O4 130.87(8) . 12_445
O3 Na1 O4 97.44(10) . 12_445
O4 Na1 O4 97.60(15) 8_545 12_445
O6 Na1 O5 93.07(8) . 8_545
O9 Na1 O5 81.67(8) . 8_545
O3 Na1 O5 87.18(8) . 8_545
O4 Na1 O5 49.74(10) 8_545 8_545
O4 Na1 O5 147.31(11) 12_445 8_545
O6 Na1 O5 93.07(8) . 12_445
O9 Na1 O5 81.67(8) . 12_445
O3 Na1 O5 87.18(8) . 12_445
O4 Na1 O5 147.31(11) 8_545 12_445
O4 Na1 O5 49.74(10) 12_445 12_445
O5 Na1 O5 162.79(15) 8_545 12_445
O6 Na1 C1 86.31(8) . 12_445
O9 Na1 C1 105.88(7) . 12_445
O3 Na1 C1 93.22(8) . 12_445
O4 Na1 C1 122.80(12) 8_545 12_445
O4 Na1 C1 25.20(9) 12_445 12_445
O5 Na1 C1 172.46(12) 8_545 12_445
O5 Na1 C1 24.56(9) 12_445 12_445
O6 Na1 C1 86.31(8) . 8_545
O9 Na1 C1 105.88(8) . 8_545
O3 Na1 C1 93.22(8) . 8_545
O4 Na1 C1 25.20(9) 8_545 8_545
O4 Na1 C1 122.80(12) 12_445 8_545
O5 Na1 C1 24.56(9) 8_545 8_545
O5 Na1 C1 172.46(12) 12_445 8_545
C1 Na1 C1 148.00(15) 12_445 8_545
O6 Na1 H10 100(3) . .
O9 Na1 H10 23.1(11) . .
O3 Na1 H10 81(3) . .
O4 Na1 H10 108.6(13) 8_545 .
O4 Na1 H10 153.8(12) 12_445 .
O5 Na1 H10 58.9(12) 8_545 .
O5 Na1 H10 104.1(13) 12_445 .
C1 Na1 H10 128.6(12) 12_445 .
C1 Na1 H10 83.4(13) 8_545 .
U1 O1 U1 138.46(14) . 2_655
U1 O1 H3 110.6(2) . .
U1 O1 H3 110.6(2) 2_655 .
U1 O3 Na1 172.97(16) . .
C1 O4 U1 122.36(19) . .
C1 O4 Na1 95.79(19) . 15_654
U1 O4 Na1 131.14(12) . 15_654
C1 O5 Na1 91.0(2) . 15_654
Na1 O6 H4 121(2) . .
H6 O7 H9 94(9) . .
H7 O8 H8 130(9) . .
Na1 O9 H5 112(3) . .
H5 O9 H10 97(6) . .
C2 N1 C2 113.5(4) . 5_655
C2 N1 U1 110.71(19) . .
C2 N1 U1 110.70(19) 5_655 .
C2 N1 H1 107.2 . .
C2 N1 H1 107.2 5_655 .
U1 N1 H1 107.2 . .
O5 C1 O4 123.4(3) . .
O5 C1 C2 119.8(3) . 5_655
O4 C1 C2 116.9(3) . 5_655
O5 C1 Na1 64.5(2) . 15_654
O4 C1 Na1 59.00(17) . 15_654
C2 C1 Na1 174.8(2) 5_655 15_654
N1 C2 C1 112.0(3) . 5_655
N1 C2 H2A 109.2 . .
C1 C2 H2A 109.2 5_655 .
N1 C2 H2B 109.2 . .
C1 C2 H2B 109.2 5_655 .
H2A C2 H2B 107.9 . .

loop_
_geom_bond_atom_site_label_1
_geom_bond_atom_site_label_2
_geom_bond_distance
_geom_bond_site_symmetry_2
U1 O2 1.775(3) .
U1 O3 1.805(3) .
U1 O1 2.3053(10) 3_665
U1 O1 2.3053(10) .
U1 O4 2.381(2) .
U1 O4 2.381(2) 5_655
U1 N1 2.581(3) .
Na1 O6 2.356(4) .
Na1 O9 2.358(6) .
Na1 O3 2.418(3) .
Na1 O4 2.564(3) 8_545
Na1 O4 2.564(3) 12_445
Na1 O5 2.685(3) 8_545
Na1 O5 2.685(3) 12_445
O1 U1 2.3053(10) 2_655
O1 H3 0.92(2) .
O4 C1 1.274(4) .
O4 Na1 2.564(3) 15_654
O5 C1 1.237(4) .
O5 Na1 2.685(3) 15_654
O6 H4 0.930(18) .
O7 H6 0.95(2) .
O7 H9 0.97(2) .
O8 H7 0.97(2) .
O8 H8 0.96(2) .
O9 H5 0.97(2) .
O9 H10 0.98(2) .
N1 C2 1.476(4) .
N1 C2 1.476(4) 5_655
N1 H1 0.9100 .
C1 C2 1.510(5) 5_655
C1 Na1 2.976(3) 15_654
C2 C1 1.510(5) 5_655
C2 H2A 0.9700 .
C2 H2B 0.9700 .
